data_1542750
loop_
_publ_author_name
'Shang, Jia'
'Rambo, Brett M.'
'Hao, Xiang'
'Xiang, Jun-Feng'
'Gong, Han-Yuan'
'Sessler, Jonathan L.'

_publ_section_title
;
 Post-synthetic modification of a macrocyclic receptor via regioselective
 imidazolium ring-opening
;
_journal_issue 7
_journal_name_full 'Chem. Sci.'
_journal_page_first 4148
_journal_paper_doi 10.1039/C5SC04860E
_journal_volume 7
_journal_year 2016
_chemical_formula_sum 'C54 H68 F12 N10 O10 P2'
_chemical_formula_weight 1307.12
_chemical_name_systematic
; 
 ? 
;
_space_group_IT_number 2
_symmetry_cell_setting triclinic
_symmetry_space_group_name_Hall '-P 1'
_symmetry_space_group_name_H-M 'P -1'
_atom_sites_solution_hydrogens geom
_atom_sites_solution_primary direct
_atom_sites_solution_secondary difmap
_audit_creation_method SHELXL-97
_audit_update_record
;
2015-10-28 deposited with the CCDC.
2016-03-03 downloaded from the CCDC.
;
_cell_angle_alpha 80.45(3)
_cell_angle_beta 80.06(3)
_cell_angle_gamma 80.81(3)
_cell_formula_units_Z 1
_cell_length_a 10.032(2)
_cell_length_b 10.288(2)
_cell_length_c 15.459(3)
_cell_measurement_reflns_used 5405
_cell_measurement_temperature 173(2)
_cell_measurement_theta_max 25.00
_cell_measurement_theta_min 1.35
_cell_volume 1535.6(6)
_computing_cell_refinement 'CrystalClear (Rigaku Inc., 2008)'
_computing_data_collection 'CrystalClear (Rigaku Inc., 2008)'
_computing_data_reduction 'CrystalClear (Rigaku Inc., 2008)'
_computing_molecular_graphics SHELEX/PC
_computing_publication_material SHELEX/PC
_computing_structure_refinement 'SHELXL-97 (Sheldrick, 1997)'
_computing_structure_solution 'SHELXS-97 (Sheldrick, 1990)'
_diffrn_ambient_temperature 173(2)
_diffrn_detector_area_resol_mean 28.5714
_diffrn_measured_fraction_theta_full 0.999
_diffrn_measured_fraction_theta_max 0.999
_diffrn_measurement_device
;
Saturn724+ (2x2 bin mode)
;
_diffrn_measurement_method dtprofit.ref
_diffrn_radiation_monochromator graphite
_diffrn_radiation_source 'fine-focus sealed tube'
_diffrn_radiation_type MoK\a
_diffrn_radiation_wavelength 0.71073
_diffrn_reflns_av_R_equivalents 0.0502
_diffrn_reflns_av_sigmaI/netI 0.0455
_diffrn_reflns_limit_h_max 11
_diffrn_reflns_limit_h_min -11
_diffrn_reflns_limit_k_max 12
_diffrn_reflns_limit_k_min -12
_diffrn_reflns_limit_l_max 18
_diffrn_reflns_limit_l_min -18
_diffrn_reflns_number 17029
_diffrn_reflns_theta_full 25.00
_diffrn_reflns_theta_max 25.00
_diffrn_reflns_theta_min 1.35
_exptl_absorpt_coefficient_mu 0.171
_exptl_absorpt_correction_T_max 0.0000
_exptl_absorpt_correction_T_min 0.0000
_exptl_absorpt_correction_type none
_exptl_crystal_colour yellow
_exptl_crystal_density_diffrn 1.413
_exptl_crystal_density_method 'not measured'
_exptl_crystal_description prism
_exptl_crystal_F_000 680
_exptl_crystal_size_max 0.14
_exptl_crystal_size_mid 0.09
_exptl_crystal_size_min 0.07
_refine_diff_density_max 0.755
_refine_diff_density_min -0.400
_refine_diff_density_rms 0.060
_refine_ls_extinction_method none
_refine_ls_goodness_of_fit_ref 1.011
_refine_ls_hydrogen_treatment constr
_refine_ls_matrix_type full
_refine_ls_number_parameters 397
_refine_ls_number_reflns 5405
_refine_ls_number_restraints 0
_refine_ls_restrained_S_all 1.011
_refine_ls_R_factor_all 0.0846
_refine_ls_R_factor_gt 0.0758
_refine_ls_shift/su_max 0.000
_refine_ls_shift/su_mean 0.000
_refine_ls_structure_factor_coef Fsqd
_refine_ls_weighting_details 'calc w=1/[\s^2^(Fo^2^)+(0.0500P)^2^+3.0000P] where P=(Fo^2^+2Fc^2^)/3'
_refine_ls_weighting_scheme calc
_refine_ls_wR_factor_gt 0.1585
_refine_ls_wR_factor_ref 0.1643
_reflns_number_gt 4806
_reflns_number_total 5405
_reflns_threshold_expression >2sigma(I)
_cod_data_source_file c5sc04860e2.cif
_cod_data_source_block a
_cod_depositor_comments
;
The following automatic conversions were performed:

'_symmetry_cell_setting' value 'Triclinic' changed to 'triclinic'
according to
/usr/data/users/saulius/crontab/automatic-downloads/rss-feeds/RSC/lib/dictionaries/cif_core.dic
dictionary named 'cif_core.dic' version 2.4.2 from 2011-04-26.

Automatic conversion script
Id: cif_fix_values 4268 2015-11-12 08:31:59Z antanas 

 Adding full bibliography for 1542748--1542752.cif.
;
_cod_original_cell_volume 1535.6(5)
_cod_original_sg_symbol_H-M P-1
_cod_database_code 1542750

loop_
_symmetry_equiv_pos_as_xyz
'x, y, z'
'-x, -y, -z'

loop_
_atom_site_label
_atom_site_type_symbol
_atom_site_fract_x
_atom_site_fract_y
_atom_site_fract_z
_atom_site_U_iso_or_equiv
_atom_site_adp_type
_atom_site_occupancy
_atom_site_symmetry_multiplicity
_atom_site_calc_flag
_atom_site_refinement_flags
P1 P 0.09908(9) 0.16636(11) 0.25183(6) 0.0435(3) Uani 1 1 d .
F1 F 0.2288(3) 0.0751(3) 0.2846(2) 0.0953(10) Uani 1 1 d .
F2 F 0.0503(5) 0.0501(4) 0.2225(2) 0.1473(19) Uani 1 1 d .
F3 F 0.0178(2) 0.1342(3) 0.34867(15) 0.0713(8) Uani 1 1 d .
F4 F -0.0257(3) 0.2649(4) 0.2238(2) 0.1179(14) Uani 1 1 d .
F5 F 0.1551(3) 0.2849(3) 0.28405(18) 0.0862(9) Uani 1 1 d .
F6 F 0.1814(3) 0.2023(3) 0.15643(16) 0.0824(9) Uani 1 1 d .
O1 O 0.3080(2) -0.0092(2) 0.93158(15) 0.0413(6) Uani 1 1 d .
O2 O 0.0904(3) 0.2353(2) 0.85939(16) 0.0456(6) Uani 1 1 d .
O3 O -0.1320(3) 0.3668(3) 0.96285(19) 0.0574(7) Uani 1 1 d .
O4 O 0.6291(4) 0.5379(3) 0.5687(2) 0.0723(9) Uani 1 1 d .
O5 O 0.8057(3) 0.2949(3) 0.5677(3) 0.0812(11) Uani 1 1 d .
C1 C 0.3497(3) 0.0802(3) 0.9582(2) 0.0355(8) Uani 1 1 d .
H1A H 0.3048 0.1059 1.0118 0.043 Uiso 1 1 calc R
C2 C 0.5337(3) 0.1120(3) 0.8353(2) 0.0324(7) Uani 1 1 d .
H2A H 0.6276 0.0906 0.8341 0.039 Uiso 1 1 calc R
C3 C 0.4849(3) 0.1099(3) 0.7613(2) 0.0313(7) Uani 1 1 d .
H3A H 0.5490 0.0915 0.7122 0.038 Uiso 1 1 calc R
C4 C 0.3087(3) 0.1435(3) 0.66667(19) 0.0273(6) Uani 1 1 d .
C5 C 0.1703(3) 0.1467(3) 0.6600(2) 0.0335(7) Uani 1 1 d .
H5A H 0.1049 0.1409 0.7106 0.040 Uiso 1 1 calc R
C6 C 0.1339(3) 0.1586(3) 0.5773(2) 0.0354(7) Uani 1 1 d .
H6A H 0.0427 0.1613 0.5714 0.043 Uiso 1 1 calc R
C7 C 0.2328(3) 0.1666(3) 0.5021(2) 0.0336(7) Uani 1 1 d .
H7A H 0.2106 0.1752 0.4453 0.040 Uiso 1 1 calc R
C8 C 0.3646(3) 0.1612(3) 0.51662(18) 0.0249(6) Uani 1 1 d .
C9 C 0.4648(3) 0.1840(3) 0.35767(19) 0.0293(7) Uani 1 1 d .
H9A H 0.3844 0.1890 0.3343 0.035 Uiso 1 1 calc R
C10 C 0.6113(3) 0.1660(3) 0.4516(2) 0.0312(7) Uani 1 1 d .
H10A H 0.6477 0.1567 0.5040 0.037 Uiso 1 1 calc R
C11 C 0.6809(3) 0.1790(3) 0.3687(2) 0.0336(7) Uani 1 1 d .
H11A H 0.7745 0.1801 0.3532 0.040 Uiso 1 1 calc R
C12 C 0.6195(4) 0.2089(3) 0.2126(2) 0.0370(8) Uani 1 1 d .
H12A H 0.5676 0.1542 0.1895 0.044 Uiso 1 1 calc R
H12B H 0.7158 0.1797 0.1951 0.044 Uiso 1 1 calc R
C13 C 0.5858(3) 0.3524(3) 0.17296(19) 0.0307(7) Uani 1 1 d .
C14 C 0.4593(3) 0.3996(3) 0.1487(2) 0.0359(7) Uani 1 1 d .
H14A H 0.3925 0.3434 0.1594 0.043 Uiso 1 1 calc R
C15 C 0.4298(3) 0.5301(3) 0.1085(2) 0.0381(8) Uani 1 1 d .
H15A H 0.3442 0.5599 0.0918 0.046 Uiso 1 1 calc R
C16 C 0.5272(3) 0.6157(3) 0.0933(2) 0.0321(7) Uani 1 1 d .
C17 C 0.6530(3) 0.5697(3) 0.1199(2) 0.0404(8) Uani 1 1 d .
H17A H 0.7185 0.6270 0.1117 0.048 Uiso 1 1 calc R
C18 C 0.6825(3) 0.4386(3) 0.1588(2) 0.0393(8) Uani 1 1 d .
H18A H 0.7681 0.4085 0.1755 0.047 Uiso 1 1 calc R
C19 C 0.4995(4) 0.7538(3) 0.0431(2) 0.0398(8) Uani 1 1 d .
H19A H 0.5458 0.7549 -0.0175 0.048 Uiso 1 1 calc R
H19B H 0.4023 0.7757 0.0412 0.048 Uiso 1 1 calc R
C20 C -0.0026(4) 0.1629(4) 0.9230(3) 0.0520(10) Uani 1 1 d .
H20A H 0.0455 0.0789 0.9471 0.062 Uiso 1 1 calc R
H20B H -0.0745 0.1440 0.8941 0.062 Uiso 1 1 calc R
C21 C -0.0634(4) 0.2414(4) 0.9959(3) 0.0542(10) Uani 1 1 d .
H21A H -0.1275 0.1921 1.0377 0.065 Uiso 1 1 calc R
H21B H 0.0081 0.2549 1.0271 0.065 Uiso 1 1 calc R
C22 C -0.0411(4) 0.4389(4) 0.8994(3) 0.0536(10) Uani 1 1 d .
H22A H 0.0309 0.4586 0.9278 0.064 Uiso 1 1 calc R
H22B H -0.0901 0.5226 0.8754 0.064 Uiso 1 1 calc R
C23 C 0.0202(4) 0.3600(4) 0.8256(2) 0.0500(9) Uani 1 1 d .
H23A H -0.0513 0.3451 0.7949 0.060 Uiso 1 1 calc R
H23B H 0.0835 0.4097 0.7833 0.060 Uiso 1 1 calc R
C24 C 0.6098(5) 0.4276(4) 0.6367(3) 0.0670(12) Uani 1 1 d .
H24A H 0.5491 0.3739 0.6208 0.080 Uiso 1 1 calc R
H24B H 0.5676 0.4598 0.6919 0.080 Uiso 1 1 calc R
C25 C 0.7440(6) 0.3440(6) 0.6492(4) 0.0835(16) Uani 1 1 d .
H25A H 0.8043 0.3969 0.6665 0.100 Uiso 1 1 calc R
H25B H 0.7297 0.2700 0.6960 0.100 Uiso 1 1 calc R
C26 C 0.8290(5) 0.4047(5) 0.5010(4) 0.0771(14) Uani 1 1 d .
H26A H 0.8703 0.3731 0.4455 0.093 Uiso 1 1 calc R
H26B H 0.8916 0.4556 0.5178 0.093 Uiso 1 1 calc R
C27 C 0.6973(5) 0.4916(4) 0.4891(3) 0.0599(11) Uani 1 1 d .
H27A H 0.7152 0.5674 0.4444 0.072 Uiso 1 1 calc R
H27B H 0.6381 0.4421 0.4677 0.072 Uiso 1 1 calc R
N1 N 0.4548(3) 0.1442(2) 0.91672(16) 0.0320(6) Uani 1 1 d .
N2 N 0.3500(3) 0.1318(3) 0.74856(16) 0.0312(6) Uani 1 1 d .
H2B H 0.2881 0.1385 0.7942 0.037 Uiso 1 1 calc R
N3 N 0.4057(2) 0.1501(2) 0.59518(15) 0.0253(5) Uani 1 1 d .
N4 N 0.4754(2) 0.1694(2) 0.44393(15) 0.0251(5) Uani 1 1 d .
N5 N 0.5879(3) 0.1902(2) 0.31116(16) 0.0290(6) Uani 1 1 d .

loop_
_atom_site_aniso_label
_atom_site_aniso_U_11
_atom_site_aniso_U_22
_atom_site_aniso_U_33
_atom_site_aniso_U_23
_atom_site_aniso_U_13
_atom_site_aniso_U_12
P1 0.0318(5) 0.0588(6) 0.0392(5) -0.0062(4) -0.0037(4) -0.0068(4)
F1 0.0668(18) 0.116(2) 0.092(2) -0.0227(18) -0.0169(16) 0.0332(17)
F2 0.239(5) 0.152(4) 0.091(2) -0.026(2) -0.018(3) -0.142(4)
F3 0.0470(13) 0.110(2) 0.0479(14) 0.0083(13) -0.0002(11) -0.0126(14)
F4 0.0600(18) 0.180(4) 0.079(2) 0.037(2) -0.0135(15) 0.032(2)
F5 0.119(2) 0.0805(19) 0.0685(18) -0.0167(15) -0.0132(16) -0.0367(18)
F6 0.0714(17) 0.130(3) 0.0451(14) -0.0155(15) 0.0116(12) -0.0285(17)
O1 0.0535(15) 0.0323(12) 0.0372(13) -0.0041(10) -0.0036(11) -0.0074(11)
O2 0.0490(15) 0.0426(14) 0.0395(14) -0.0071(11) 0.0106(11) -0.0063(11)
O3 0.0389(14) 0.0655(18) 0.0603(17) -0.0100(14) 0.0035(12) 0.0047(13)
O4 0.103(3) 0.0376(15) 0.076(2) -0.0206(15) -0.0046(18) -0.0057(16)
O5 0.0470(18) 0.080(2) 0.102(3) 0.022(2) -0.0139(17) 0.0037(16)
C1 0.047(2) 0.0318(17) 0.0226(16) -0.0001(13) -0.0034(14) 0.0034(15)
C2 0.0370(18) 0.0319(16) 0.0269(16) -0.0033(13) -0.0051(13) -0.0005(14)
C3 0.0322(17) 0.0308(16) 0.0280(16) -0.0026(13) -0.0006(13) -0.0016(13)
C4 0.0317(16) 0.0231(14) 0.0257(15) -0.0046(12) -0.0021(12) -0.0009(12)
C5 0.0288(16) 0.0368(17) 0.0334(17) -0.0087(14) 0.0022(13) -0.0034(14)
C6 0.0267(16) 0.0426(19) 0.0367(18) -0.0069(14) -0.0039(13) -0.0032(14)
C7 0.0337(17) 0.0400(18) 0.0270(16) -0.0042(13) -0.0054(13) -0.0042(14)
C8 0.0275(15) 0.0213(14) 0.0240(15) -0.0035(11) 0.0002(12) -0.0022(12)
C9 0.0349(17) 0.0268(15) 0.0259(16) -0.0054(12) -0.0037(13) -0.0024(13)
C10 0.0297(16) 0.0322(16) 0.0326(17) -0.0075(13) -0.0044(13) -0.0043(13)
C11 0.0288(16) 0.0328(17) 0.0385(18) -0.0090(14) 0.0027(13) -0.0065(13)
C12 0.052(2) 0.0307(17) 0.0256(16) -0.0077(13) 0.0075(14) -0.0070(15)
C13 0.0422(18) 0.0280(16) 0.0217(15) -0.0073(12) 0.0022(13) -0.0076(14)
C14 0.0409(19) 0.0402(18) 0.0300(17) -0.0070(14) -0.0025(14) -0.0163(15)
C15 0.0325(18) 0.047(2) 0.0368(18) -0.0084(15) -0.0098(14) -0.0049(15)
C16 0.0398(18) 0.0310(16) 0.0265(16) -0.0060(13) -0.0090(13) -0.0016(14)
C17 0.0380(19) 0.0285(17) 0.056(2) -0.0001(15) -0.0108(16) -0.0098(15)
C18 0.0286(17) 0.0358(18) 0.051(2) -0.0011(15) -0.0073(15) -0.0016(14)
C19 0.057(2) 0.0324(18) 0.0339(18) -0.0080(14) -0.0202(16) 0.0002(16)
C20 0.049(2) 0.046(2) 0.055(2) -0.0007(18) 0.0077(18) -0.0114(18)
C21 0.044(2) 0.068(3) 0.042(2) 0.0015(19) 0.0056(17) -0.0037(19)
C22 0.044(2) 0.043(2) 0.069(3) -0.0054(19) -0.0028(19) -0.0004(17)
C23 0.057(2) 0.057(2) 0.035(2) 0.0027(17) -0.0080(17) -0.0108(19)
C24 0.083(3) 0.058(3) 0.062(3) -0.015(2) -0.003(2) -0.017(2)
C25 0.087(4) 0.098(4) 0.073(3) 0.016(3) -0.040(3) -0.034(3)
C26 0.059(3) 0.081(3) 0.085(4) 0.006(3) -0.002(3) -0.018(3)
C27 0.079(3) 0.036(2) 0.064(3) -0.0056(19) -0.011(2) -0.007(2)
N1 0.0458(16) 0.0251(13) 0.0248(13) -0.0043(10) -0.0091(11) 0.0005(12)
N2 0.0305(14) 0.0381(15) 0.0234(13) -0.0069(11) 0.0008(10) -0.0024(11)
N3 0.0286(13) 0.0239(12) 0.0231(13) -0.0043(10) -0.0036(10) -0.0018(10)
N4 0.0280(13) 0.0229(12) 0.0238(13) -0.0051(10) -0.0010(10) -0.0029(10)
N5 0.0342(14) 0.0247(13) 0.0264(13) -0.0057(10) 0.0025(11) -0.0045(11)

loop_
_atom_type_symbol
_atom_type_description
_atom_type_scat_dispersion_real
_atom_type_scat_dispersion_imag
_atom_type_scat_source
C C 0.0033 0.0016 'International Tables Vol C Tables 4.2.6.8 and 6.1.1.4'
H H 0.0000 0.0000 'International Tables Vol C Tables 4.2.6.8 and 6.1.1.4'
N N 0.0061 0.0033 'International Tables Vol C Tables 4.2.6.8 and 6.1.1.4'
O O 0.0106 0.0060 'International Tables Vol C Tables 4.2.6.8 and 6.1.1.4'
F F 0.0171 0.0103 'International Tables Vol C Tables 4.2.6.8 and 6.1.1.4'
P P 0.1023 0.0942 'International Tables Vol C Tables 4.2.6.8 and 6.1.1.4'

loop_
_geom_angle_atom_site_label_1
_geom_angle_atom_site_label_2
_geom_angle_atom_site_label_3
_geom_angle
_geom_angle_site_symmetry_1
_geom_angle_site_symmetry_3
F2 P1 F4 92.4(3) . .
F2 P1 F6 90.93(19) . .
F4 P1 F6 89.47(17) . .
F2 P1 F1 92.2(2) . .
F4 P1 F1 175.3(2) . .
F6 P1 F1 91.47(17) . .
F2 P1 F3 90.89(18) . .
F4 P1 F3 90.38(15) . .
F6 P1 F3 178.18(17) . .
F1 P1 F3 88.54(15) . .
F2 P1 F5 177.8(2) . .
F4 P1 F5 89.7(2) . .
F6 P1 F5 89.23(16) . .
F1 P1 F5 85.63(18) . .
F3 P1 F5 88.95(16) . .
C23 O2 C20 109.5(3) . .
C22 O3 C21 110.3(3) . .
C27 O4 C24 109.7(3) . .
C26 O5 C25 108.7(4) . .
O1 C1 N1 125.6(3) . .
O1 C1 H1A 117.2 . .
N1 C1 H1A 117.2 . .
C3 C2 N1 125.6(3) . .
C3 C2 H2A 117.2 . .
N1 C2 H2A 117.2 . .
C2 C3 N2 127.5(3) . .
C2 C3 H3A 116.2 . .
N2 C3 H3A 116.2 . .
N3 C4 N2 117.3(3) . .
N3 C4 C5 122.2(3) . .
N2 C4 C5 120.5(3) . .
C6 C5 C4 118.5(3) . .
C6 C5 H5A 120.8 . .
C4 C5 H5A 120.8 . .
C5 C6 C7 120.3(3) . .
C5 C6 H6A 119.9 . .
C7 C6 H6A 119.9 . .
C8 C7 C6 116.2(3) . .
C8 C7 H7A 121.9 . .
C6 C7 H7A 121.9 . .
N3 C8 C7 126.1(3) . .
N3 C8 N4 112.7(2) . .
C7 C8 N4 121.2(3) . .
N5 C9 N4 108.6(3) . .
N5 C9 H9A 125.7 . .
N4 C9 H9A 125.7 . .
C11 C10 N4 106.9(3) . .
C11 C10 H10A 126.5 . .
N4 C10 H10A 126.5 . .
C10 C11 N5 107.4(3) . .
C10 C11 H11A 126.3 . .
N5 C11 H11A 126.3 . .
N5 C12 C13 111.9(2) . .
N5 C12 H12A 109.2 . .
C13 C12 H12A 109.2 . .
N5 C12 H12B 109.2 . .
C13 C12 H12B 109.2 . .
H12A C12 H12B 107.9 . .
C14 C13 C18 118.6(3) . .
C14 C13 C12 120.8(3) . .
C18 C13 C12 120.6(3) . .
C13 C14 C15 121.0(3) . .
C13 C14 H14A 119.5 . .
C15 C14 H14A 119.5 . .
C16 C15 C14 120.3(3) . .
C16 C15 H15A 119.8 . .
C14 C15 H15A 119.8 . .
C17 C16 C15 118.8(3) . .
C17 C16 C19 120.7(3) . .
C15 C16 C19 120.4(3) . .
C16 C17 C18 120.6(3) . .
C16 C17 H17A 119.7 . .
C18 C17 H17A 119.7 . .
C13 C18 C17 120.7(3) . .
C13 C18 H18A 119.7 . .
C17 C18 H18A 119.7 . .
N1 C19 C16 112.8(3) 2_666 .
N1 C19 H19A 109.0 2_666 .
C16 C19 H19A 109.0 . .
N1 C19 H19B 109.0 2_666 .
C16 C19 H19B 109.0 . .
H19A C19 H19B 107.8 . .
O2 C20 C21 110.2(3) . .
O2 C20 H20A 109.6 . .
C21 C20 H20A 109.6 . .
O2 C20 H20B 109.6 . .
C21 C20 H20B 109.6 . .
H20A C20 H20B 108.1 . .
O3 C21 C20 111.3(3) . .
O3 C21 H21A 109.4 . .
C20 C21 H21A 109.4 . .
O3 C21 H21B 109.4 . .
C20 C21 H21B 109.4 . .
H21A C21 H21B 108.0 . .
O3 C22 C23 110.4(3) . .
O3 C22 H22A 109.6 . .
C23 C22 H22A 109.6 . .
O3 C22 H22B 109.6 . .
C23 C22 H22B 109.6 . .
H22A C22 H22B 108.1 . .
O2 C23 C22 110.6(3) . .
O2 C23 H23A 109.5 . .
C22 C23 H23A 109.5 . .
O2 C23 H23B 109.5 . .
C22 C23 H23B 109.5 . .
H23A C23 H23B 108.1 . .
O4 C24 C25 110.6(4) . .
O4 C24 H24A 109.5 . .
C25 C24 H24A 109.5 . .
O4 C24 H24B 109.5 . .
C25 C24 H24B 109.5 . .
H24A C24 H24B 108.1 . .
O5 C25 C24 109.5(4) . .
O5 C25 H25A 109.8 . .
C24 C25 H25A 109.8 . .
O5 C25 H25B 109.8 . .
C24 C25 H25B 109.8 . .
H25A C25 H25B 108.2 . .
O5 C26 C27 110.1(4) . .
O5 C26 H26A 109.6 . .
C27 C26 H26A 109.6 . .
O5 C26 H26B 109.6 . .
C27 C26 H26B 109.6 . .
H26A C26 H26B 108.2 . .
O4 C27 C26 112.6(4) . .
O4 C27 H27A 109.1 . .
C26 C27 H27A 109.1 . .
O4 C27 H27B 109.1 . .
C26 C27 H27B 109.1 . .
H27A C27 H27B 107.8 . .
C1 N1 C2 122.6(3) . .
C1 N1 C19 121.0(3) . 2_666
C2 N1 C19 116.2(3) . 2_666
C3 N2 C4 123.7(3) . .
C3 N2 H2B 118.2 . .
C4 N2 H2B 118.2 . .
C8 N3 C4 116.7(3) . .
C9 N4 C10 108.3(2) . .
C9 N4 C8 126.2(3) . .
C10 N4 C8 125.6(2) . .
C9 N5 C11 108.9(3) . .
C9 N5 C12 125.3(3) . .
C11 N5 C12 125.8(3) . .

loop_
_geom_bond_atom_site_label_1
_geom_bond_atom_site_label_2
_geom_bond_distance
_geom_bond_site_symmetry_2
P1 F2 1.523(3) .
P1 F4 1.555(3) .
P1 F6 1.578(3) .
P1 F1 1.585(3) .
P1 F3 1.586(2) .
P1 F5 1.602(3) .
O1 C1 1.224(4) .
O2 C23 1.425(4) .
O2 C20 1.433(4) .
O3 C22 1.418(5) .
O3 C21 1.421(5) .
O4 C27 1.417(5) .
O4 C24 1.426(5) .
O5 C26 1.417(5) .
O5 C25 1.439(6) .
C1 N1 1.344(4) .
C1 H1A 0.9300 .
C2 C3 1.325(4) .
C2 N1 1.425(4) .
C2 H2A 0.9300 .
C3 N2 1.378(4) .
C3 H3A 0.9300 .
C4 N3 1.341(4) .
C4 N2 1.380(4) .
C4 C5 1.404(4) .
C5 C6 1.370(4) .
C5 H5A 0.9300 .
C6 C7 1.393(4) .
C6 H6A 0.9300 .
C7 C8 1.370(4) .
C7 H7A 0.9300 .
C8 N3 1.330(4) .
C8 N4 1.440(4) .
C9 N5 1.322(4) .
C9 N4 1.338(4) .
C9 H9A 0.9300 .
C10 C11 1.346(4) .
C10 N4 1.383(4) .
C10 H10A 0.9300 .
C11 N5 1.375(4) .
C11 H11A 0.9300 .
C12 N5 1.487(4) .
C12 C13 1.510(4) .
C12 H12A 0.9700 .
C12 H12B 0.9700 .
C13 C14 1.376(5) .
C13 C18 1.382(4) .
C14 C15 1.392(5) .
C14 H14A 0.9300 .
C15 C16 1.383(5) .
C15 H15A 0.9300 .
C16 C17 1.382(5) .
C16 C19 1.510(4) .
C17 C18 1.391(5) .
C17 H17A 0.9300 .
C18 H18A 0.9300 .
C19 N1 1.471(4) 2_666
C19 H19A 0.9700 .
C19 H19B 0.9700 .
C20 C21 1.483(5) .
C20 H20A 0.9700 .
C20 H20B 0.9700 .
C21 H21A 0.9700 .
C21 H21B 0.9700 .
C22 C23 1.498(5) .
C22 H22A 0.9700 .
C22 H22B 0.9700 .
C23 H23A 0.9700 .
C23 H23B 0.9700 .
C24 C25 1.502(7) .
C24 H24A 0.9700 .
C24 H24B 0.9700 .
C25 H25A 0.9700 .
C25 H25B 0.9700 .
C26 C27 1.494(6) .
C26 H26A 0.9700 .
C26 H26B 0.9700 .
C27 H27A 0.9700 .
C27 H27B 0.9700 .
N1 C19 1.471(4) 2_666
N2 H2B 0.8600 .

loop_
_geom_torsion_atom_site_label_1
_geom_torsion_atom_site_label_2
_geom_torsion_atom_site_label_3
_geom_torsion_atom_site_label_4
_geom_torsion
_geom_torsion_site_symmetry_4
N1 C2 C3 N2 -3.2(5) .
N3 C4 C5 C6 -0.8(5) .
N2 C4 C5 C6 180.0(3) .
C4 C5 C6 C7 0.3(5) .
C5 C6 C7 C8 0.3(5) .
C6 C7 C8 N3 -0.6(5) .
C6 C7 C8 N4 -179.6(3) .
N4 C10 C11 N5 0.1(3) .
N5 C12 C13 C14 -91.2(4) .
N5 C12 C13 C18 89.9(4) .
C18 C13 C14 C15 1.8(5) .
C12 C13 C14 C15 -177.1(3) .
C13 C14 C15 C16 -0.9(5) .
C14 C15 C16 C17 -0.9(5) .
C14 C15 C16 C19 175.1(3) .
C15 C16 C17 C18 1.9(5) .
C19 C16 C17 C18 -174.1(3) .
C14 C13 C18 C17 -0.8(5) .
C12 C13 C18 C17 178.1(3) .
C16 C17 C18 C13 -1.1(5) .
C17 C16 C19 N1 -46.7(4) 2_666
C15 C16 C19 N1 137.4(3) 2_666
C23 O2 C20 C21 -57.9(4) .
C22 O3 C21 C20 -57.2(4) .
O2 C20 C21 O3 57.8(4) .
C21 O3 C22 C23 56.7(4) .
C20 O2 C23 C22 58.2(4) .
O3 C22 C23 O2 -58.1(4) .
C27 O4 C24 C25 56.1(5) .
C26 O5 C25 C24 61.0(5) .
O4 C24 C25 O5 -60.0(5) .
C25 O5 C26 C27 -59.1(5) .
C24 O4 C27 C26 -55.1(5) .
O5 C26 C27 O4 57.4(5) .
O1 C1 N1 C2 -1.5(5) .
O1 C1 N1 C19 -177.1(3) 2_666
C3 C2 N1 C1 55.7(4) .
C3 C2 N1 C19 -128.5(3) 2_666
C2 C3 N2 C4 171.9(3) .
N3 C4 N2 C3 -8.4(4) .
C5 C4 N2 C3 170.8(3) .
C7 C8 N3 C4 0.1(4) .
N4 C8 N3 C4 179.2(2) .
N2 C4 N3 C8 179.9(2) .
C5 C4 N3 C8 0.6(4) .
N5 C9 N4 C10 -0.1(3) .
N5 C9 N4 C8 178.7(2) .
C11 C10 N4 C9 0.0(3) .
C11 C10 N4 C8 -178.8(3) .
N3 C8 N4 C9 -178.4(3) .
C7 C8 N4 C9 0.8(4) .
N3 C8 N4 C10 0.2(4) .
C7 C8 N4 C10 179.4(3) .
N4 C9 N5 C11 0.2(3) .
N4 C9 N5 C12 -178.8(2) .
C10 C11 N5 C9 -0.2(3) .
C10 C11 N5 C12 178.8(3) .
C13 C12 N5 C9 78.7(4) .
C13 C12 N5 C11 -100.1(4) .
